data_7705371
loop_
_publ_author_name
'Roy, Manasi'
'Pal, Arun K.'
'Adhikary, Amit'
'Datta, Ayan'
'Mondal, Raju'

_publ_section_title
;
 Paradoxical design of a serendipitous pyrazolate bridging mode: a
 pragmatic strategy for inducing ineluctable ferromagnetic coupling.
;
_journal_issue 39
_journal_name_full 'Dalton transactions (Cambridge, England : 2003)'
_journal_page_first 13704
_journal_page_last 13716
_journal_paper_doi 10.1039/d0dt02468f
_journal_volume 49
_journal_year 2020
_chemical_formula_sum 'C52 H34 Cu2 N10 O10'
_chemical_formula_weight 1085.97
_space_group_IT_number 2
_space_group_name_Hall '-P 1'
_space_group_name_H-M_alt 'P -1'
_symmetry_cell_setting triclinic
_symmetry_space_group_name_H-M 'P -1'
_atom_sites_solution_hydrogens geom
_atom_sites_solution_primary direct
_atom_sites_solution_secondary difmap
_audit_block_doi 10.5517/ccdc.csd.cc1yssxf
_audit_creation_method SHELXL-97
_audit_update_record
;
2017-12-14 deposited with the CCDC.	2020-09-07 downloaded from the CCDC.
;
_cell_angle_alpha 66.772(5)
_cell_angle_beta 88.819(5)
_cell_angle_gamma 83.752(5)
_cell_formula_units_Z 1
_cell_length_a 7.662(3)
_cell_length_b 11.728(4)
_cell_length_c 13.861(5)
_cell_measurement_reflns_used 667
_cell_measurement_temperature 120(2)
_cell_measurement_theta_max 27.51
_cell_measurement_theta_min 2.65
_cell_volume 1137.4(7)
_computing_cell_refinement 'Bruker APEX-2'
_computing_data_collection 'Bruker APEX-2'
_computing_data_reduction 'Bruker SHELXTL'
_computing_molecular_graphics 'Bruker SHELXTL'
_computing_publication_material 'Bruker SHELXTL'
_computing_structure_refinement 'SHELXL-97 (Sheldrick, 2008)'
_computing_structure_solution 'SHELXS-97 (Sheldrick, 2008)'
_diffrn_ambient_temperature 120(2)
_diffrn_detector_area_resol_mean 8
_diffrn_measured_fraction_theta_full 0.978
_diffrn_measured_fraction_theta_max 0.978
_diffrn_measurement_device_type 'Bruker APEX-2 CCD area detector'
_diffrn_measurement_method '/w scans'
_diffrn_radiation_monochromator graphite
_diffrn_radiation_source 'fine-focus sealed tube'
_diffrn_radiation_type MoK\a
_diffrn_radiation_wavelength 0.71073
_diffrn_reflns_av_R_equivalents 0.0832
_diffrn_reflns_av_sigmaI/netI 0.1531
_diffrn_reflns_limit_h_max 9
_diffrn_reflns_limit_h_min -9
_diffrn_reflns_limit_k_max 13
_diffrn_reflns_limit_k_min -14
_diffrn_reflns_limit_l_max 17
_diffrn_reflns_limit_l_min -17
_diffrn_reflns_number 8912
_diffrn_reflns_theta_full 25.99
_diffrn_reflns_theta_max 25.99
_diffrn_reflns_theta_min 1.60
_exptl_absorpt_coefficient_mu 1.011
_exptl_absorpt_correction_T_max 1.000
_exptl_absorpt_correction_T_min 0.8414
_exptl_absorpt_correction_type multi-scan
_exptl_absorpt_process_details 'SADABS v.2.03 (Bruker, 2001), wR2(int)= 0.0777 before correction'
_exptl_crystal_colour Green
_exptl_crystal_density_diffrn 1.585
_exptl_crystal_density_meas ?
_exptl_crystal_density_method 'not measured'
_exptl_crystal_description Block
_exptl_crystal_F_000 554
_exptl_crystal_size_max 0.28
_exptl_crystal_size_mid 0.24
_exptl_crystal_size_min 0.18
_refine_diff_density_max 0.794
_refine_diff_density_min -0.854
_refine_diff_density_rms 0.115
_refine_ls_extinction_method none
_refine_ls_goodness_of_fit_ref 0.939
_refine_ls_hydrogen_treatment mixed
_refine_ls_matrix_type full
_refine_ls_number_parameters 376
_refine_ls_number_reflns 4391
_refine_ls_number_restraints 1
_refine_ls_restrained_S_all 0.945
_refine_ls_R_factor_all 0.1484
_refine_ls_R_factor_gt 0.0741
_refine_ls_shift/su_max 0.000
_refine_ls_shift/su_mean 0.000
_refine_ls_structure_factor_coef Fsqd
_refine_ls_weighting_details 'calc w=1/[\s^2^(Fo^2^)+(0.0913P)^2^+0.0000P] where P=(Fo^2^+2Fc^2^)/3'
_refine_ls_weighting_scheme calc
_refine_ls_wR_factor_gt 0.1621
_refine_ls_wR_factor_ref 0.1948
_reflns_number_gt 2352
_reflns_number_total 4391
_reflns_threshold_expression >2sigma(I)
_cod_data_source_file d0dt02468f2.cif
_cod_data_source_block mr270914_0m
_cod_depositor_comments
;
The following automatic conversions were performed:

data item '_symmetry_cell_setting' value 'Triclinic' was changed to
'triclinic' in accordance with the
/home/data/users/saulius/crontab/automatic-downloads/rss-feeds/RSC/lib/dictionaries/cif_core.dic
dictionary named 'cif_core.dic' version 2.4.2 last updated on
2011-04-26.

data item '_exptl_crystal_density_meas' value 'not measured' was
changed to '?' -- the value is perceived as not measured.

Automatic conversion script
Id: cif_fix_values 7556 2019-12-06 15:28:31Z antanas 

 Adding full bibliography for 7705371--7705375.cif.
;
_cod_original_cell_volume 1137.4(6)
_cod_original_sg_symbol_H-M P-1
_cod_database_code 7705371

loop_
_symmetry_equiv_pos_as_xyz
'x, y, z'
'-x, -y, -z'

loop_
_atom_site_label
_atom_site_type_symbol
_atom_site_fract_x
_atom_site_fract_y
_atom_site_fract_z
_atom_site_U_iso_or_equiv
_atom_site_adp_type
_atom_site_occupancy
_atom_site_symmetry_multiplicity
_atom_site_calc_flag
_atom_site_refinement_flags
_atom_site_disorder_assembly
_atom_site_disorder_group
Cu1 Cu 0.95944(10) 0.62226(7) 0.35618(6) 0.0294(3) Uani 1 1 d . . .
N3 N 1.0347(6) 0.7788(5) 0.2488(4) 0.0278(12) Uani 1 1 d . . .
N1 N 1.2253(7) 0.5641(4) 0.4621(4) 0.0284(12) Uani 1 1 d . . .
N4 N 0.8713(6) 0.7401(4) 0.4263(4) 0.0276(12) Uani 1 1 d . . .
C22 C 0.9959(8) 0.8789(5) 0.2737(5) 0.0258(14) Uani 1 1 d . . .
C7 C 1.4382(9) 0.8486(6) 0.3301(5) 0.0341(17) Uani 1 1 d . . .
C9 C 1.3028(8) 0.6791(6) 0.5492(5) 0.0304(15) Uani 1 1 d . . .
C21 C 1.1165(9) 0.7946(7) 0.1593(5) 0.0344(17) Uani 1 1 d . . .
C8 C 1.3159(8) 0.6599(6) 0.4565(5) 0.0294(15) Uani 1 1 d . . .
C16 C 0.9084(10) 1.0785(6) 0.3334(6) 0.0419(19) Uani 1 1 d . . .
C23 C 0.9093(8) 0.8593(6) 0.3690(5) 0.0300(15) Uani 1 1 d . . .
O2 O 1.4722(8) 1.1008(5) 0.2580(4) 0.0628(16) Uani 1 1 d D . .
C15 C 0.8632(9) 0.9577(6) 0.4003(5) 0.0361(17) Uani 1 1 d . . .
C18 C 1.0401(8) 0.9974(6) 0.2099(5) 0.0327(16) Uani 1 1 d . . .
O1 O 1.6137(8) 1.0973(5) 0.1166(4) 0.0687(17) Uani 1 1 d . . .
H1A H 1.5830 1.1727 0.0929 0.103 Uiso 1 1 calc R . .
C2 C 1.5273(8) 0.9098(6) 0.2382(5) 0.0334(16) Uani 1 1 d . . .
C12 C 0.7887(9) 0.7178(7) 0.5145(6) 0.0328(16) Uani 1 1 d . . .
C6 C 1.4152(8) 0.7236(6) 0.3618(5) 0.0312(16) Uani 1 1 d . . .
C5 C 1.4846(9) 0.6588(7) 0.3003(6) 0.0417(18) Uani 1 1 d . . .
C20 C 1.1641(9) 0.9094(7) 0.0916(5) 0.0372(17) Uani 1 1 d . . .
N2 N 1.1535(6) 0.5220(4) 0.5588(4) 0.0277(12) Uani 1 1 d . . .
O4 O 1.0273(6) 0.4622(4) 0.7426(3) 0.0333(11) Uani 1 1 d . . .
O3 O 1.1503(7) 0.6095(5) 0.7746(4) 0.0555(15) Uani 1 1 d . . .
C11 C 1.1218(9) 0.5537(6) 0.7173(5) 0.0351(16) Uani 1 1 d . . .
C10 C 1.1972(8) 0.5899(5) 0.6115(5) 0.0285(15) Uani 1 1 d . . .
C19 C 1.1265(9) 1.0112(7) 0.1160(6) 0.0406(18) Uani 1 1 d . . .
C3 C 1.5957(9) 0.8464(7) 0.1800(6) 0.0422(19) Uani 1 1 d . . .
C17 C 0.9924(10) 1.0967(7) 0.2441(7) 0.048(2) Uani 1 1 d . . .
C13 C 0.7373(10) 0.8102(7) 0.5513(6) 0.0409(18) Uani 1 1 d . . .
C14 C 0.7748(10) 0.9286(7) 0.4948(6) 0.043(2) Uani 1 1 d . . .
C1 C 1.5393(10) 1.0442(7) 0.2050(6) 0.049(2) Uani 1 1 d . . .
C4 C 1.5748(9) 0.7194(7) 0.2109(6) 0.0422(18) Uani 1 1 d . . .
H19 H 1.162(7) 1.093(5) 0.061(4) 0.022(15) Uiso 1 1 d . . .
H9 H 1.370(6) 0.743(4) 0.568(4) 0.011(13) Uiso 1 1 d . . .
H16 H 0.865(7) 1.140(5) 0.350(4) 0.013 Uiso 1 1 d . . .
H13 H 0.692(7) 0.783(5) 0.614(4) 0.016(16) Uiso 1 1 d . . .
H3 H 1.659(9) 0.888(6) 0.115(5) 0.05(2) Uiso 1 1 d . . .
H4 H 1.625(7) 0.682(5) 0.152(4) 0.030(16) Uiso 1 1 d . . .
H20 H 1.231(8) 0.913(5) 0.031(5) 0.030(17) Uiso 1 1 d . . .
H7 H 1.405(8) 0.890(5) 0.373(5) 0.030(18) Uiso 1 1 d . . .
H12 H 0.771(7) 0.643(5) 0.551(4) 0.016(16) Uiso 1 1 d . . .
H21 H 1.143(8) 0.731(6) 0.146(5) 0.024(18) Uiso 1 1 d . . .
H14 H 0.753(9) 0.985(7) 0.514(6) 0.05(2) Uiso 1 1 d . . .
H17 H 1.026(9) 1.163(6) 0.204(5) 0.04(2) Uiso 1 1 d . . .
O1S O 1.5072(13) 1.3256(8) 0.2289(7) 0.047(3) Uiso 0.50 1 d PD . .
N1S N 1.176(5) 1.408(4) 0.076(3) 0.260(19) Uiso 0.50 1 d P . .
C1S C 1.121(2) 1.3217(15) -0.0206(12) 0.052(4) Uiso 0.50 1 d P . .
C2S C 1.301(4) 1.626(3) -0.022(3) 0.130(11) Uiso 0.50 1 d P . .
C3S C 1.363(4) 1.449(2) 0.176(2) 0.110(8) Uiso 0.50 1 d P . .
O1S' O 1.4025(19) 1.6780(13) 0.0097(11) 0.091(4) Uiso 0.50 1 d P . .
N1S' N 1.280(3) 1.486(2) 0.0682(17) 0.105(6) Uiso 0.50 1 d P . .
C1S' C 1.187(5) 1.387(3) -0.003(3) 0.166(13) Uiso 0.50 1 d P . .
C2S' C 1.221(4) 1.684(3) -0.050(2) 0.129(11) Uiso 0.50 1 d P . .
C3S' C 1.232(3) 1.4862(18) 0.1295(17) 0.071(5) Uiso 0.50 1 d P . .

loop_
_atom_site_aniso_label
_atom_site_aniso_U_11
_atom_site_aniso_U_22
_atom_site_aniso_U_33
_atom_site_aniso_U_23
_atom_site_aniso_U_13
_atom_site_aniso_U_12
Cu1 0.0278(5) 0.0236(4) 0.0340(5) -0.0077(3) 0.0042(3) -0.0058(3)
N3 0.019(3) 0.027(3) 0.031(3) -0.006(2) -0.002(2) 0.000(2)
N1 0.027(3) 0.023(3) 0.029(3) -0.004(2) 0.003(2) -0.008(2)
N4 0.024(3) 0.023(3) 0.031(3) -0.005(2) -0.001(2) -0.007(2)
C22 0.019(3) 0.025(3) 0.032(4) -0.009(3) 0.000(3) -0.003(3)
C7 0.032(4) 0.031(4) 0.033(4) -0.005(3) -0.001(3) -0.007(3)
C9 0.026(4) 0.021(3) 0.041(4) -0.008(3) -0.002(3) -0.004(3)
C21 0.032(4) 0.034(4) 0.035(4) -0.012(3) 0.004(3) -0.005(3)
C8 0.019(3) 0.024(3) 0.032(4) 0.000(3) -0.005(3) 0.007(3)
C16 0.045(5) 0.024(4) 0.061(5) -0.021(4) 0.002(4) -0.006(3)
C23 0.022(4) 0.026(3) 0.036(4) -0.006(3) -0.005(3) -0.001(3)
O2 0.074(4) 0.050(3) 0.067(4) -0.024(3) 0.026(3) -0.019(3)
C15 0.032(4) 0.038(4) 0.044(4) -0.023(3) -0.002(3) -0.002(3)
C18 0.027(4) 0.028(4) 0.040(4) -0.010(3) -0.007(3) -0.003(3)
O1 0.086(4) 0.044(3) 0.063(4) -0.007(3) 0.035(3) -0.017(3)
C2 0.023(4) 0.031(4) 0.037(4) -0.004(3) -0.006(3) -0.002(3)
C12 0.026(4) 0.028(4) 0.040(4) -0.008(3) -0.002(3) -0.004(3)
C6 0.016(3) 0.033(4) 0.034(4) -0.003(3) -0.004(3) -0.002(3)
C5 0.023(4) 0.051(5) 0.043(4) -0.009(4) 0.002(3) -0.007(3)
C20 0.027(4) 0.044(4) 0.030(4) -0.004(3) 0.005(3) -0.006(3)
N2 0.022(3) 0.025(3) 0.031(3) -0.005(2) 0.001(2) -0.007(2)
O4 0.033(3) 0.027(2) 0.040(3) -0.013(2) 0.010(2) -0.005(2)
O3 0.087(4) 0.044(3) 0.046(3) -0.025(3) 0.014(3) -0.025(3)
C11 0.037(4) 0.026(4) 0.039(4) -0.010(3) 0.001(3) -0.005(3)
C10 0.029(4) 0.014(3) 0.038(4) -0.004(3) -0.001(3) -0.005(3)
C19 0.028(4) 0.033(4) 0.051(5) -0.003(4) -0.003(3) -0.012(3)
C3 0.034(4) 0.049(5) 0.032(4) -0.004(4) 0.004(3) -0.002(4)
C17 0.041(5) 0.028(4) 0.069(6) -0.010(4) -0.006(4) -0.011(4)
C13 0.038(5) 0.045(5) 0.043(5) -0.020(4) 0.004(4) -0.008(4)
C14 0.045(5) 0.039(5) 0.055(5) -0.033(4) -0.003(4) 0.004(4)
C1 0.047(5) 0.050(5) 0.042(5) -0.009(4) 0.009(4) -0.014(4)
C4 0.023(4) 0.051(5) 0.051(5) -0.020(4) 0.007(3) 0.000(3)

loop_
_atom_type_symbol
_atom_type_description
_atom_type_scat_dispersion_real
_atom_type_scat_dispersion_imag
_atom_type_scat_source
C C 0.0033 0.0016 'International Tables Vol C Tables 4.2.6.8 and 6.1.1.4'
H H 0.0000 0.0000 'International Tables Vol C Tables 4.2.6.8 and 6.1.1.4'
N N 0.0061 0.0033 'International Tables Vol C Tables 4.2.6.8 and 6.1.1.4'
O O 0.0106 0.0060 'International Tables Vol C Tables 4.2.6.8 and 6.1.1.4'
Cu Cu 0.3201 1.2651 'International Tables Vol C Tables 4.2.6.8 and 6.1.1.4'

loop_
_citation_id
_citation_doi
_citation_year
1 10.1016/j.poly.2018.12.032 2019

loop_
_geom_angle_atom_site_label_1
_geom_angle_atom_site_label_2
_geom_angle_atom_site_label_3
_geom_angle
_geom_angle_site_symmetry_1
_geom_angle_site_symmetry_3
_geom_angle_publ_flag
N2 Cu1 O4 82.0(2) 2_766 2_766 ?
N2 Cu1 N3 168.4(2) 2_766 . ?
O4 Cu1 N3 92.81(19) 2_766 . ?
N2 Cu1 N4 99.6(2) 2_766 . ?
O4 Cu1 N4 160.23(19) 2_766 . ?
N3 Cu1 N4 81.8(2) . . ?
N2 Cu1 N1 95.72(18) 2_766 . ?
O4 Cu1 N1 109.81(18) 2_766 . ?
N3 Cu1 N1 95.76(18) . . ?
N4 Cu1 N1 89.71(19) . . ?
C21 N3 C22 118.4(6) . . ?
C21 N3 Cu1 128.3(5) . . ?
C22 N3 Cu1 113.2(4) . . ?
N2 N1 C8 106.2(5) . . ?
N2 N1 Cu1 98.9(3) . . ?
C8 N1 Cu1 115.7(4) . . ?
C12 N4 C23 118.4(6) . . ?
C12 N4 Cu1 130.0(4) . . ?
C23 N4 Cu1 111.6(4) . . ?
N3 C22 C18 122.5(6) . . ?
N3 C22 C23 117.2(5) . . ?
C18 C22 C23 120.3(6) . . ?
C6 C7 C2 120.6(7) . . ?
C6 C7 H7 120(4) . . ?
C2 C7 H7 119(4) . . ?
C8 C9 C10 104.1(6) . . ?
C8 C9 H9 126(3) . . ?
C10 C9 H9 130(3) . . ?
N3 C21 C20 122.5(7) . . ?
N3 C21 H21 118(4) . . ?
C20 C21 H21 120(4) . . ?
N1 C8 C9 110.8(5) . . ?
N1 C8 C6 119.7(6) . . ?
C9 C8 C6 129.4(6) . . ?
C17 C16 C15 121.3(7) . . ?
C17 C16 H16 123(4) . . ?
C15 C16 H16 115(4) . . ?
N4 C23 C15 122.8(6) . . ?
N4 C23 C22 116.2(6) . . ?
C15 C23 C22 121.0(6) . . ?
C23 C15 C14 116.3(6) . . ?
C23 C15 C16 117.7(6) . . ?
C14 C15 C16 125.9(7) . . ?
C22 C18 C19 117.7(6) . . ?
C22 C18 C17 117.7(6) . . ?
C19 C18 C17 124.6(7) . . ?
C1 O1 H1A 109.5 . . ?
C3 C2 C7 120.2(7) . . ?
C3 C2 C1 121.4(6) . . ?
C7 C2 C1 118.3(7) . . ?
N4 C12 C13 122.6(7) . . ?
N4 C12 H12 117(4) . . ?
C13 C12 H12 120(4) . . ?
C7 C6 C5 118.9(6) . . ?
C7 C6 C8 120.7(6) . . ?
C5 C6 C8 120.4(6) . . ?
C4 C5 C6 120.1(7) . . ?
C19 C20 C21 119.6(7) . . ?
C19 C20 H20 122(4) . . ?
C21 C20 H20 118(4) . . ?
C10 N2 N1 109.7(5) . . ?
C10 N2 Cu1 113.6(4) . 2_766 ?
N1 N2 Cu1 135.8(4) . 2_766 ?
C11 O4 Cu1 114.1(4) . 2_766 ?
O3 C11 O4 124.7(6) . . ?
O3 C11 C10 121.1(6) . . ?
O4 C11 C10 114.2(6) . . ?
N2 C10 C9 109.3(6) . . ?
N2 C10 C11 114.2(5) . . ?
C9 C10 C11 136.6(6) . . ?
C20 C19 C18 119.2(6) . . ?
C20 C19 H19 115(3) . . ?
C18 C19 H19 126(3) . . ?
C2 C3 C4 120.2(7) . . ?
C2 C3 H3 121(4) . . ?
C4 C3 H3 118(4) . . ?
C16 C17 C18 122.0(7) . . ?
C16 C17 H17 125(5) . . ?
C18 C17 H17 113(5) . . ?
C14 C13 C12 119.3(7) . . ?
C14 C13 H13 126(4) . . ?
C12 C13 H13 114(4) . . ?
C13 C14 C15 120.6(7) . . ?
C13 C14 H14 124(6) . . ?
C15 C14 H14 116(5) . . ?
O2 C1 O1 123.9(7) . . ?
O2 C1 C2 120.3(7) . . ?
O1 C1 C2 115.7(7) . . ?
C5 C4 C3 120.0(7) . . ?
C5 C4 H4 127(3) . . ?
C3 C4 H4 113(3) . . ?
C1S' N1S N1S' 108(4) . . ?
C1S' N1S C3S' 145(5) . . ?
N1S' N1S C3S' 38.1(17) . . ?
C2S' C2S O1S' 101(4) . . ?
C2S' C2S N1S' 127(4) . . ?
O1S' C2S N1S' 110(3) . . ?
C3S' C3S N1S' 37.5(14) . . ?
C3S' C3S O1S 144(2) . . ?
N1S' C3S O1S 122.8(18) . . ?
C2S O1S' C2S' 30.8(18) . . ?
C3S' N1S' N1S 85(3) . . ?
C3S' N1S' C3S 49.5(18) . . ?
N1S N1S' C3S 107(3) . . ?
C3S' N1S' C2S 114(3) . . ?
N1S N1S' C2S 133(3) . . ?
C3S N1S' C2S 119(2) . . ?
C1S C1S' N1S 128(5) . . ?
C2S C2S' O1S' 48(3) . . ?
N1S' C3S' C3S 93(3) . . ?
N1S' C3S' N1S 57(2) . . ?
C3S C3S' N1S 114(3) . . ?

loop_
_geom_bond_atom_site_label_1
_geom_bond_atom_site_label_2
_geom_bond_distance
_geom_bond_site_symmetry_2
_geom_bond_publ_flag
Cu1 N2 1.925(5) 2_766 ?
Cu1 O4 1.977(4) 2_766 ?
Cu1 N3 1.989(5) . ?
Cu1 N4 2.035(5) . ?
Cu1 N1 2.409(5) . ?
N3 C21 1.333(8) . ?
N3 C22 1.351(7) . ?
N1 N2 1.359(6) . ?
N1 C8 1.360(8) . ?
N4 C12 1.310(8) . ?
N4 C23 1.369(7) . ?
C22 C18 1.395(8) . ?
C22 C23 1.412(8) . ?
C7 C6 1.385(9) . ?
C7 C2 1.398(9) . ?
C7 H7 0.93(6) . ?
C9 C8 1.389(9) . ?
C9 C10 1.392(8) . ?
C9 H9 1.07(5) . ?
C21 C20 1.386(9) . ?
C21 H21 0.84(6) . ?
C8 C6 1.473(8) . ?
C16 C17 1.334(11) . ?
C16 C15 1.430(9) . ?
C16 H16 0.87(5) . ?
C23 C15 1.395(9) . ?
O2 C1 1.241(9) . ?
C15 C14 1.397(10) . ?
C18 C19 1.408(9) . ?
C18 C17 1.432(10) . ?
O1 C1 1.288(8) . ?
O1 H1A 0.8200 . ?
C2 C3 1.361(9) . ?
C2 C1 1.470(10) . ?
C12 C13 1.387(10) . ?
C12 H12 0.84(5) . ?
C6 C5 1.412(9) . ?
C5 C4 1.377(9) . ?
C20 C19 1.365(10) . ?
C20 H20 0.96(6) . ?
N2 C10 1.344(7) . ?
N2 Cu1 1.925(5) 2_766 ?
O4 C11 1.290(7) . ?
O4 Cu1 1.977(4) 2_766 ?
O3 C11 1.247(7) . ?
C11 C10 1.480(9) . ?
C19 H19 1.02(5) . ?
C3 C4 1.405(10) . ?
C3 H3 0.98(7) . ?
C17 H17 0.83(6) . ?
C13 C14 1.358(10) . ?
C13 H13 0.87(5) . ?
C14 H14 0.81(7) . ?
C4 H4 1.11(6) . ?
O1S C3S 1.64(3) . ?
N1S C1S' 1.21(5) . ?
N1S N1S' 1.25(4) . ?
N1S C3S' 1.49(4) . ?
C1S C1S' 1.07(4) . ?
C2S C2S' 0.84(4) . ?
C2S O1S' 1.22(3) . ?
C2S N1S' 1.64(3) . ?
C3S C3S' 1.15(3) . ?
C3S N1S' 1.51(3) . ?
O1S' C2S' 1.61(3) . ?
N1S' C3S' 0.92(2) . ?
